data_4311350
loop_
_publ_author_name
'Nicole Niklas'
'Frank W. Heinemann'
'Frank Hampel'
'Tim Clark'
'Ralf Alsfasser'

_publ_contact_author
;
        Dr. R. ALSFASSER
        Institut f\"ur Anorganische Chemie
        Universit\"at Erlangen-N\"urnberg
        Egerlandstr. 1
        D-91058 Erlangen
        Bundesrepublik Deutschland
;
_publ_contact_author_email ALSFASSR@ANORGANIK.CHEMIE.UNI-ERLANGEN.DE
_publ_contact_author_fax '049 9131 852-7387'
_publ_contact_author_phone '049 9131 852-7357'
_publ_section_title
;
 The Activation of Tertiary Carboxamides in Metal Complexes: An
 Experimental and Theoretical Study on the Methanolysis of Acylated
 Bispicolylamine Copper(II) Complexes
;
_journal_name_full 'Inorganic Chemistry'
_journal_page_first 4663
_journal_page_last 4673
_journal_paper_doi 10.1021/ic0496774
_journal_volume 43
_journal_year 2004
_chemical_formula_sum 'C21 H29 Cl4 Cu N4 O3.5'
_chemical_formula_weight 598.82
_chemical_name_systematic
; 
 ? 
;
_space_group_IT_number 4
_symmetry_cell_setting monoclinic
_symmetry_space_group_name_Hall 'P 2yb'
_symmetry_space_group_name_H-M 'P 1 21 1'
_atom_sites_solution_hydrogens geom
_atom_sites_solution_primary direct
_atom_sites_solution_secondary difmap
_audit_creation_method SHELXL-97
_cell_angle_alpha 90.00
_cell_angle_beta 101.6030(10)
_cell_angle_gamma 90.00
_cell_formula_units_Z 8
_cell_length_a 16.9604(3)
_cell_length_b 13.2836(2)
_cell_length_c 26.5637(5)
_cell_measurement_reflns_used 9450
_cell_measurement_temperature 173(2)
_cell_volume 5862.37(18)
_computing_cell_refinement DENZO-SMN
_computing_data_collection 'Nonius Collect'
_computing_data_reduction DENZO-SMN
_computing_molecular_graphics 'SHELXTL NT 5.1'
_computing_publication_material 'SHELX-97 (Sheldrick, 1997)'
_computing_structure_refinement 'SHELXL-97 (Sheldrick, 1997)'
_computing_structure_solution 'SHELXS-97 (Sheldrick, 1990)'
_diffrn_ambient_temperature 173(2)
_diffrn_detector_area_resol_mean 9
_diffrn_measured_fraction_theta_full 0.991
_diffrn_measured_fraction_theta_max 0.991
_diffrn_measurement_device_type 'Nonius KappaCCD'
_diffrn_radiation_monochromator graphite
_diffrn_radiation_source 'fine-focus rotating anode'
_diffrn_radiation_type MoK\a
_diffrn_radiation_wavelength 0.71073
_diffrn_reflns_av_R_equivalents 0.0000
_diffrn_reflns_av_sigmaI/netI 0.0635
_diffrn_reflns_limit_h_max 19
_diffrn_reflns_limit_h_min -19
_diffrn_reflns_limit_k_max 15
_diffrn_reflns_limit_k_min -15
_diffrn_reflns_limit_l_max 30
_diffrn_reflns_limit_l_min -30
_diffrn_reflns_number 18137
_diffrn_reflns_theta_full 24.11
_diffrn_reflns_theta_max 24.11
_diffrn_reflns_theta_min 2.19
_exptl_absorpt_coefficient_mu 1.139
_exptl_absorpt_correction_T_max 0.8946
_exptl_absorpt_correction_T_min 0.5998
_exptl_absorpt_correction_type Scalepack
_exptl_crystal_colour blue
_exptl_crystal_density_diffrn 1.357
_exptl_crystal_density_method 'not measured'
_exptl_crystal_description plate
_exptl_crystal_F_000 2464
_exptl_crystal_size_max 0.40
_exptl_crystal_size_mid 0.30
_exptl_crystal_size_min 0.10
_refine_diff_density_max 1.385
_refine_diff_density_min -0.703
_refine_diff_density_rms 0.114
_refine_ls_abs_structure_details 'Flack H D (1983), Acta Cryst. A39, 876-881'
_refine_ls_abs_structure_Flack 0.013(17)
_refine_ls_extinction_method none
_refine_ls_goodness_of_fit_ref 1.350
_refine_ls_hydrogen_treatment 'riding model'
_refine_ls_matrix_type full
_refine_ls_number_parameters 1192
_refine_ls_number_reflns 18137
_refine_ls_number_restraints 16
_refine_ls_restrained_S_all 1.358
_refine_ls_R_factor_all 0.1030
_refine_ls_R_factor_gt 0.0708
_refine_ls_shift/su_max 1.272
_refine_ls_shift/su_mean 0.032
_refine_ls_structure_factor_coef Fsqd
_refine_ls_weighting_details 'calc w=1/[\s^2^(Fo^2^)+(0.1000P)^2^+0.0000P] where P=(Fo^2^+2Fc^2^)/3'
_refine_ls_weighting_scheme calc
_refine_ls_wR_factor_gt 0.1862
_refine_ls_wR_factor_ref 0.2029
_reflns_number_gt 13565
_reflns_number_total 18137
_reflns_threshold_expression >2sigma(I)
_cod_data_source_file ic0496774si20040312_050529_4.cif
_cod_data_source_block ann07_2
_cod_depositor_comments
;
The following automatic conversions were performed:
'_symmetry_cell_setting' value 'Monoclinic' changed to 'monoclinic'
according to '/home/saulius/struct/CIF-dictionaries/cif_core.dic'
dictionary named 'cif_core.dic' version 2.4.1 from 2010-06-29.

Automatic conversion script
Id: cif_fix_enum 1527 2010-12-29 10:47:43Z saulius 

The following automatic conversions were performed:
data name '_publ_contact_autor' replaced with '_publ_contact_author'
as specified in the replacement file
'/home/antanas/src/cod-tools/trunk/data/replacement-values/replacement_tags.lst'.

Automatic conversion script
Id: cif_correct_tags 4998 2017-03-02 13:24:31Z antanas 
;
_cod_original_formula_sum 'C21 H29 Cl4 Cu N4 O3.50'
_cod_database_code 4311350

loop_
_symmetry_equiv_pos_as_xyz
'x, y, z'
'-x, y+1/2, -z'

loop_
_atom_site_label
_atom_site_type_symbol
_atom_site_fract_x
_atom_site_fract_y
_atom_site_fract_z
_atom_site_U_iso_or_equiv
_atom_site_adp_type
_atom_site_occupancy
_atom_site_symmetry_multiplicity
_atom_site_calc_flag
_atom_site_refinement_flags
_atom_site_disorder_assembly
_atom_site_disorder_group
Cu1 Cu 0.43330(6) 1.63862(7) 0.12557(3) 0.0352(3) Uani 1 1 d . . .
Cl1 Cl 0.42466(15) 1.55723(16) 0.19757(8) 0.0469(6) Uani 1 1 d . . .
O1 O 0.2518(4) 1.7834(5) 0.1388(2) 0.0481(15) Uani 1 1 d . . .
N1 N 0.3146(4) 1.7260(5) 0.0763(2) 0.0340(16) Uani 1 1 d . . .
C1 C 0.3534(6) 1.8247(7) 0.0771(3) 0.047(2) Uani 1 1 d . . .
H1A H 0.3112 1.8771 0.0689 0.056 Uiso 1 1 calc R . .
H1B H 0.3856 1.8266 0.0499 0.056 Uiso 1 1 calc R . .
C2 C 0.3057(6) 1.6668(7) 0.0291(3) 0.046(2) Uani 1 1 d . . .
H2A H 0.3403 1.6970 0.0073 0.056 Uiso 1 1 calc R . .
H2B H 0.2493 1.6726 0.0103 0.056 Uiso 1 1 calc R . .
Cl2 Cl 0.53023(13) 1.66801(16) 0.07965(8) 0.0432(5) Uani 1 1 d . . .
O2 O 0.2275(6) 1.4285(7) 0.1199(4) 0.104(3) Uani 1 1 d . . .
N2 N 0.1986(5) 1.5868(7) 0.1490(3) 0.062(2) Uani 1 1 d . . .
H2C H 0.1900 1.6242 0.1747 0.075 Uiso 1 1 calc R . .
C3 C 0.2556(5) 1.7195(7) 0.1062(3) 0.040(2) Uani 1 1 d . . .
O3 O 0.2084(5) 1.4621(8) 0.2029(4) 0.106(3) Uani 1 1 d . . .
N3 N 0.4460(4) 1.7747(5) 0.1567(2) 0.0337(15) Uani 1 1 d . . .
N4 N 0.3821(4) 1.5299(5) 0.0785(3) 0.0383(17) Uani 1 1 d . . .
C4 C 0.1987(5) 1.6296(8) 0.1000(4) 0.057(3) Uani 1 1 d . . .
H4A H 0.2169 1.5782 0.0772 0.068 Uiso 1 1 calc R . .
C5 C 0.1184(6) 1.6702(10) 0.0745(5) 0.088(4) Uani 1 1 d . . .
H5A H 0.0786 1.6158 0.0698 0.132 Uiso 1 1 calc R . .
H5B H 0.1219 1.6986 0.0410 0.132 Uiso 1 1 calc R . .
H5C H 0.1020 1.7230 0.0961 0.132 Uiso 1 1 calc R . .
C6 C 0.2133(7) 1.4794(10) 0.1554(5) 0.076(3) Uani 1 1 d . . .
C7 C 0.2270(12) 1.3456(11) 0.2151(7) 0.113(6) Uani 1 1 d . . .
C8 C 0.3116(11) 1.3250(12) 0.2220(8) 0.138(8) Uani 1 1 d . . .
H8A H 0.3416 1.3729 0.2467 0.207 Uiso 1 1 calc R . .
H8B H 0.3285 1.3318 0.1890 0.207 Uiso 1 1 calc R . .
H8C H 0.3224 1.2563 0.2350 0.207 Uiso 1 1 calc R . .
C9 C 0.1700(11) 1.2817(11) 0.1835(6) 0.145(8) Uani 1 1 d . . .
H9A H 0.1819 1.2113 0.1932 0.217 Uiso 1 1 calc R . .
H9B H 0.1731 1.2915 0.1474 0.217 Uiso 1 1 calc R . .
H9C H 0.1156 1.2984 0.1882 0.217 Uiso 1 1 calc R . .
C10 C 0.2172(16) 1.3504(15) 0.2679(12) 0.233(18) Uani 1 1 d . . .
H10C H 0.2605 1.3912 0.2880 0.350 Uiso 1 1 calc R . .
H10D H 0.2194 1.2823 0.2823 0.350 Uiso 1 1 calc R . .
H10E H 0.1651 1.3810 0.2692 0.350 Uiso 1 1 calc R . .
C11 C 0.4087(5) 1.8505(7) 0.1290(3) 0.040(2) Uani 1 1 d . . .
C12 C 0.4199(6) 1.9496(7) 0.1454(3) 0.043(2) Uani 1 1 d . . .
H12A H 0.3914 2.0029 0.1258 0.052 Uiso 1 1 calc R . .
C13 C 0.4731(5) 1.9686(7) 0.1905(4) 0.047(2) Uani 1 1 d . . .
H13A H 0.4839 2.0359 0.2019 0.057 Uiso 1 1 calc R . .
C14 C 0.5102(6) 1.8909(6) 0.2187(3) 0.041(2) Uani 1 1 d . . .
H14A H 0.5464 1.9025 0.2504 0.049 Uiso 1 1 calc R . .
C15 C 0.4945(5) 1.7962(6) 0.2006(3) 0.035(2) Uani 1 1 d . . .
H15A H 0.5200 1.7419 0.2209 0.042 Uiso 1 1 calc R . .
C16 C 0.3263(5) 1.5568(7) 0.0359(3) 0.037(2) Uani 1 1 d . . .
C17 C 0.2897(6) 1.4850(7) 0.0022(3) 0.048(2) Uani 1 1 d . . .
H17A H 0.2515 1.5041 -0.0276 0.058 Uiso 1 1 calc R . .
C18 C 0.3084(6) 1.3841(8) 0.0116(4) 0.059(3) Uani 1 1 d . . .
H18A H 0.2837 1.3336 -0.0116 0.071 Uiso 1 1 calc R . .
C19 C 0.3629(6) 1.3591(7) 0.0548(3) 0.048(2) Uani 1 1 d . . .
H19A H 0.3759 1.2904 0.0622 0.058 Uiso 1 1 calc R . .
C20 C 0.3992(6) 1.4330(7) 0.0876(4) 0.047(2) Uani 1 1 d . . .
H20C H 0.4373 1.4146 0.1175 0.057 Uiso 1 1 calc R . .
Cu1A Cu 0.43613(6) 0.76345(7) 0.37107(3) 0.0374(3) Uani 1 1 d . . .
Cl1A Cl 0.41271(15) 0.84332(16) 0.44108(8) 0.0481(6) Uani 1 1 d . . .
N1A N 0.3221(4) 0.6752(5) 0.3137(2) 0.0345(16) Uani 1 1 d . . .
O1A O 0.2424(4) 0.6035(5) 0.3624(3) 0.0577(17) Uani 1 1 d . . .
C1A C 0.3251(5) 0.7350(6) 0.2672(3) 0.036(2) Uani 1 1 d . . .
H1AA H 0.2732 0.7277 0.2425 0.043 Uiso 1 1 calc R . .
H1AB H 0.3680 0.7077 0.2507 0.043 Uiso 1 1 calc R . .
C2A C 0.3670(5) 0.5771(5) 0.3172(3) 0.035(2) Uani 1 1 d . . .
H2AA H 0.3287 0.5226 0.3037 0.042 Uiso 1 1 calc R . .
H2AB H 0.4076 0.5807 0.2953 0.042 Uiso 1 1 calc R . .
Cl2A Cl 0.54315(13) 0.73579(16) 0.33325(8) 0.0464(5) Uani 1 1 d . . .
N2A N 0.1145(5) 0.7216(7) 0.3089(3) 0.061(2) Uani 1 1 d . . .
H2AC H 0.0824 0.7211 0.3311 0.073 Uiso 1 1 calc R . .
C3A C 0.2554(5) 0.6728(6) 0.3340(3) 0.039(2) Uani 1 1 d . . .
O3A O 0.1266(5) 0.6890(9) 0.2290(3) 0.119(4) Uani 1 1 d . . .
N3A N 0.3910(4) 0.8717(5) 0.3232(3) 0.0349(16) Uani 1 1 d . . .
C4A C 0.1958(5) 0.7611(7) 0.3255(3) 0.047(2) Uani 1 1 d . . .
H4AA H 0.2087 0.8056 0.2979 0.057 Uiso 1 1 calc R . .
O4A O 0.0140(4) 0.6494(8) 0.2571(3) 0.100(3) Uani 1 1 d . . .
N4A N 0.4431(4) 0.6275(5) 0.4011(2) 0.0403(17) Uani 1 1 d . . .
C5A C 0.2007(7) 0.8212(9) 0.3731(4) 0.077(3) Uani 1 1 d . . .
H5AA H 0.1621 0.8768 0.3666 0.115 Uiso 1 1 calc R . .
H5AB H 0.2553 0.8482 0.3838 0.115 Uiso 1 1 calc R . .
H5AC H 0.1881 0.7781 0.4004 0.115 Uiso 1 1 calc R . .
C6A C 0.0865(6) 0.6865(9) 0.2621(4) 0.071(3) Uani 1 1 d . . .
C7A C -0.0331(9) 0.615(2) 0.2086(8) 0.165(11) Uani 1 1 d . . .
C8A C -0.1080(9) 0.5726(17) 0.2282(8) 0.162(9) Uani 1 1 d . . .
H8AA H -0.1413 0.6288 0.2357 0.244 Uiso 1 1 calc R . .
H8AB H -0.0897 0.5330 0.2595 0.244 Uiso 1 1 calc R . .
H8AC H -0.1398 0.5297 0.2016 0.244 Uiso 1 1 calc R . .
C9A C 0.0079(12) 0.511(2) 0.1989(13) 0.29(2) Uani 1 1 d . . .
H9AA H 0.0580 0.5240 0.1870 0.435 Uiso 1 1 calc R . .
H9AB H -0.0288 0.4723 0.1727 0.435 Uiso 1 1 calc R . .
H9AC H 0.0198 0.4723 0.2310 0.435 Uiso 1 1 calc R . .
C10A C -0.0460(14) 0.704(3) 0.1684(7) 0.32(3) Uani 1 1 d . . .
H10F H -0.0720 0.7606 0.1822 0.482 Uiso 1 1 calc R . .
H10G H -0.0802 0.6811 0.1362 0.482 Uiso 1 1 calc R . .
H10H H 0.0062 0.7257 0.1618 0.482 Uiso 1 1 calc R . .
C11A C 0.3412(5) 0.8474(6) 0.2786(3) 0.0321(18) Uani 1 1 d . . .
C12A C 0.3073(5) 0.9159(7) 0.2436(3) 0.038(2) Uani 1 1 d . . .
H12B H 0.2715 0.8959 0.2129 0.045 Uiso 1 1 calc R . .
C13A C 0.3265(5) 1.0190(6) 0.2537(3) 0.041(2) Uani 1 1 d . . .
H13B H 0.3050 1.0694 0.2294 0.049 Uiso 1 1 calc R . .
C14A C 0.3760(6) 1.0442(7) 0.2985(4) 0.049(2) Uani 1 1 d . . .
H14B H 0.3882 1.1129 0.3063 0.058 Uiso 1 1 calc R . .
C15A C 0.4088(6) 0.9701(6) 0.3329(3) 0.040(2) Uani 1 1 d . . .
H15B H 0.4444 0.9885 0.3639 0.049 Uiso 1 1 calc R . .
C16A C 0.4082(5) 0.5515(6) 0.3709(3) 0.036(2) Uani 1 1 d . . .
C17A C 0.4171(5) 0.4516(6) 0.3887(3) 0.038(2) Uani 1 1 d . . .
H17B H 0.3946 0.3975 0.3671 0.045 Uiso 1 1 calc R . .
C18A C 0.4589(6) 0.4334(7) 0.4379(3) 0.048(2) Uani 1 1 d . . .
H18B H 0.4652 0.3664 0.4506 0.058 Uiso 1 1 calc R . .
C19A C 0.4915(6) 0.5125(7) 0.4688(3) 0.047(2) Uani 1 1 d . . .
H19B H 0.5197 0.5002 0.5029 0.056 Uiso 1 1 calc R . .
C20A C 0.4833(5) 0.6076(7) 0.4504(3) 0.045(2) Uani 1 1 d . . .
H20D H 0.5057 0.6617 0.4720 0.054 Uiso 1 1 calc R . .
Cu1B Cu 0.59495(6) 0.26192(7) 0.12533(3) 0.0334(3) Uani 1 1 d . . .
Cl1B Cl 0.60599(14) 0.34130(16) 0.05204(7) 0.0418(5) Uani 1 1 d . . .
O1B O 0.7786(4) 0.1072(5) 0.1193(3) 0.0563(17) Uani 1 1 d . . .
N1B N 0.7107(4) 0.1748(5) 0.1760(3) 0.0366(16) Uani 1 1 d . . .
C1B C 0.7153(5) 0.2341(6) 0.2234(3) 0.037(2) Uani 1 1 d . . .
H1BA H 0.7700 0.2272 0.2448 0.044 Uiso 1 1 calc R . .
H1BB H 0.6768 0.2059 0.2432 0.044 Uiso 1 1 calc R . .
Cl2B Cl 0.49959(13) 0.23572(15) 0.17251(8) 0.0417(5) Uani 1 1 d . . .
N2B N 0.9150(5) 0.2166(6) 0.1675(4) 0.073(3) Uani 1 1 d . . .
H2BA H 0.9483 0.2265 0.1465 0.088 Uiso 1 1 calc R . .
C2B C 0.6699(5) 0.0759(6) 0.1748(3) 0.039(2) Uani 1 1 d . . .
H2BB H 0.6352 0.0760 0.2007 0.047 Uiso 1 1 calc R . .
H2BC H 0.7111 0.0229 0.1846 0.047 Uiso 1 1 calc R . .
O2B O 0.8973(6) 0.1554(9) 0.2426(4) 0.117(4) Uani 1 1 d . . .
C3B C 0.7731(5) 0.1741(7) 0.1495(4) 0.045(2) Uani 1 1 d . . .
N3B N 0.6459(4) 0.3711(5) 0.1705(3) 0.0363(17) Uani 1 1 d . . .
O3B O 0.9994(5) 0.1110(7) 0.2114(5) 0.128(5) Uani 1 1 d . . .
N4B N 0.5826(4) 0.1261(5) 0.0960(2) 0.0337(16) Uani 1 1 d . . .
C4B C 0.8356(5) 0.2595(8) 0.1571(4) 0.054(2) Uani 1 1 d . . .
H4BA H 0.8282 0.3035 0.1863 0.064 Uiso 1 1 calc R . .
C5B C 0.8279(6) 0.3222(8) 0.1077(4) 0.061(3) Uani 1 1 d . . .
H5BA H 0.8669 0.3774 0.1135 0.092 Uiso 1 1 calc R . .
H5BB H 0.7733 0.3498 0.0984 0.092 Uiso 1 1 calc R . .
H5BC H 0.8385 0.2793 0.0798 0.092 Uiso 1 1 calc R . .
C6B C 0.9368(7) 0.1613(11) 0.2101(6) 0.090(4) Uani 1 1 d . . .
C7B C 1.0318(13) 0.038(2) 0.2488(15) 0.225(18) Uani 1 1 d . . .
C8B C 0.9761(12) -0.0398(14) 0.2586(11) 0.196(12) Uani 1 1 d . . .
H8BA H 0.9597 -0.0812 0.2277 0.294 Uiso 1 1 calc R . .
H8BB H 0.9285 -0.0083 0.2676 0.294 Uiso 1 1 calc R . .
H8BC H 1.0028 -0.0823 0.2872 0.294 Uiso 1 1 calc R . .
C9B C 1.1024(12) 0.001(2) 0.2408(13) 0.28(2) Uani 1 1 d . . .
H9BA H 1.1371 0.0563 0.2342 0.414 Uiso 1 1 calc R . .
H9BB H 1.0922 -0.0446 0.2112 0.414 Uiso 1 1 calc R . .
H9BC H 1.1291 -0.0363 0.2714 0.414 Uiso 1 1 calc R . .
C10B C 1.0481(17) 0.091(4) 0.3013(15) 0.35(3) Uani 1 1 d . . .
H10I H 1.0862 0.1466 0.3009 0.531 Uiso 1 1 calc R . .
H10J H 1.0711 0.0428 0.3281 0.531 Uiso 1 1 calc R . .
H10K H 0.9976 0.1179 0.3083 0.531 Uiso 1 1 calc R . .
C11B C 0.6968(5) 0.3460(7) 0.2137(3) 0.037(2) Uani 1 1 d . . .
C12B C 0.7299(5) 0.4176(7) 0.2496(3) 0.045(2) Uani 1 1 d . . .
H12C H 0.7674 0.3978 0.2795 0.054 Uiso 1 1 calc R . .
C13B C 0.7094(6) 0.5148(8) 0.2423(4) 0.052(3) Uani 1 1 d . . .
H13C H 0.7308 0.5640 0.2673 0.062 Uiso 1 1 calc R . .
C14B C 0.6567(5) 0.5420(8) 0.1977(4) 0.047(2) Uani 1 1 d . . .
H14C H 0.6413 0.6104 0.1915 0.057 Uiso 1 1 calc R . .
C15B C 0.6272(5) 0.4700(6) 0.1629(3) 0.038(2) Uani 1 1 d . . .
H15C H 0.5920 0.4895 0.1319 0.045 Uiso 1 1 calc R . .
C16B C 0.6191(5) 0.0504(7) 0.1231(3) 0.0347(19) Uani 1 1 d . . .
C17B C 0.6058(6) -0.0506(7) 0.1074(4) 0.046(2) Uani 1 1 d . . .
H17C H 0.6310 -0.1042 0.1283 0.055 Uiso 1 1 calc R . .
C18B C 0.5549(5) -0.0697(6) 0.0605(3) 0.040(2) Uani 1 1 d . . .
H18C H 0.5448 -0.1369 0.0486 0.048 Uiso 1 1 calc R . .
C19B C 0.5199(5) 0.0080(7) 0.0320(4) 0.045(2) Uani 1 1 d . . .
H19C H 0.4865 -0.0043 -0.0006 0.054 Uiso 1 1 calc R . .
C20B C 0.5324(5) 0.1061(8) 0.0501(3) 0.045(2) Uani 1 1 d . . .
H20E H 0.5055 0.1601 0.0302 0.053 Uiso 1 1 calc R . .
Cu1C Cu 0.60658(7) 0.13903(7) 0.38306(4) 0.0409(3) Uani 1 1 d . . .
Cl1C Cl 0.63616(18) 0.06401(17) 0.31326(8) 0.0604(7) Uani 1 1 d . . .
N1C N 0.7066(5) 0.2273(5) 0.4491(3) 0.0469(19) Uani 1 1 d . . .
C1C C 0.6680(6) 0.3294(6) 0.4398(4) 0.054(3) Uani 1 1 d . . .
H1CA H 0.6268 0.3356 0.4612 0.065 Uiso 1 1 calc R . .
H1CB H 0.7096 0.3811 0.4517 0.065 Uiso 1 1 calc R . .
O1C O 0.8273(4) 0.1461(6) 0.4652(3) 0.086(2) Uani 1 1 d . . .
Cl2C Cl 0.49372(13) 0.16698(16) 0.41594(8) 0.0449(5) Uani 1 1 d . . .
C2C C 0.6863(6) 0.1656(7) 0.4918(3) 0.053(3) Uani 1 1 d . . .
H2CA H 0.7273 0.1769 0.5235 0.063 Uiso 1 1 calc R . .
H2CB H 0.6335 0.1873 0.4985 0.063 Uiso 1 1 calc R . .
N2C N 0.8837(16) 0.343(3) 0.4243(11) 0.49(4) Uani 1 1 d . . .
H2CC H 0.8950 0.3977 0.4086 0.592 Uiso 1 1 calc R . .
O2C O 0.8678(11) 0.3769(9) 0.4978(6) 0.183(7) Uani 1 1 d . . .
N3C N 0.5994(4) 0.2766(5) 0.3550(3) 0.0381(16) Uani 1 1 d . . .
C3C C 0.7835(7) 0.2141(8) 0.4427(4) 0.069(3) Uani 1 1 d . . .
O3C O 0.9914(8) 0.3758(11) 0.4968(5) 0.140(4) Uani 1 1 d . . .
N4C N 0.6457(5) 0.0292(6) 0.4319(3) 0.0461(19) Uani 1 1 d . . .
C4C C 0.8160(7) 0.2796(11) 0.4044(5) 0.087(4) Uani 1 1 d . . .
H4CA H 0.7712 0.3260 0.3892 0.104 Uiso 1 1 calc R . .
C5C C 0.8354(11) 0.2143(13) 0.3575(6) 0.134(7) Uani 1 1 d . . .
H5CA H 0.8557 0.2588 0.3335 0.200 Uiso 1 1 calc R . .
H5CB H 0.7861 0.1810 0.3396 0.200 Uiso 1 1 calc R . .
H5CC H 0.8761 0.1635 0.3707 0.200 Uiso 1 1 calc R . .
C6C C 0.9066(11) 0.326(2) 0.4471(17) 0.25(2) Uani 1 1 d . . .
C7C C 1.0120(13) 0.451(3) 0.5551(8) 0.224(17) Uani 1 1 d . . .
C8C C 1.0078(15) 0.357(4) 0.5904(9) 0.33(3) Uani 1 1 d . . .
H8CA H 1.0234 0.3764 0.6265 0.496 Uiso 1 1 calc R . .
H8CB H 1.0447 0.3044 0.5829 0.496 Uiso 1 1 calc R . .
H8CC H 0.9528 0.3300 0.5837 0.496 Uiso 1 1 calc R . .
C9C C 1.1093(12) 0.4246(17) 0.5537(10) 0.195(12) Uani 1 1 d . . .
H9CA H 1.1441 0.4510 0.5849 0.293 Uiso 1 1 calc R . .
H9CB H 1.1237 0.4560 0.5234 0.293 Uiso 1 1 calc R . .
H9CC H 1.1164 0.3515 0.5521 0.293 Uiso 1 1 calc R . .
C10C C 0.980(4) 0.550(5) 0.526(4) 1.25(15) Uani 1 1 d . . .
H10L H 0.9878 0.6066 0.5508 1.874 Uiso 1 1 calc R . .
H10M H 0.9224 0.5433 0.5116 1.874 Uiso 1 1 calc R . .
H10N H 1.0093 0.5636 0.4989 1.874 Uiso 1 1 calc R . .
C11C C 0.6296(5) 0.3522(6) 0.3862(3) 0.0360(19) Uani 1 1 d . . .
C12C C 0.6191(6) 0.4503(7) 0.3682(4) 0.047(2) Uani 1 1 d . . .
H12D H 0.6413 0.5040 0.3902 0.057 Uiso 1 1 calc R . .
C13C C 0.5793(6) 0.4712(7) 0.3214(4) 0.050(2) Uani 1 1 d . . .
H13D H 0.5731 0.5391 0.3100 0.059 Uiso 1 1 calc R . .
C14C C 0.5460(6) 0.3929(7) 0.2886(4) 0.048(2) Uani 1 1 d . . .
H14D H 0.5162 0.4064 0.2550 0.058 Uiso 1 1 calc R . .
C15C C 0.5581(5) 0.2958(6) 0.3065(3) 0.042(2) Uani 1 1 d . . .
H15D H 0.5372 0.2413 0.2847 0.050 Uiso 1 1 calc R . .
C16C C 0.6830(5) 0.0592(7) 0.4792(3) 0.048(2) Uani 1 1 d . . .
C17C C 0.7107(7) -0.0181(8) 0.5171(4) 0.059(3) Uani 1 1 d . . .
H17D H 0.7355 0.0003 0.5511 0.071 Uiso 1 1 calc R . .
C18C C 0.7014(7) -0.1157(8) 0.5041(5) 0.065(3) Uani 1 1 d . . .
H18D H 0.7210 -0.1666 0.5285 0.078 Uiso 1 1 calc R . .
C19C C 0.6623(6) -0.1418(8) 0.4541(4) 0.058(3) Uani 1 1 d . . .
H19D H 0.6541 -0.2104 0.4444 0.069 Uiso 1 1 calc R . .
C20C C 0.6371(6) -0.0686(7) 0.4207(4) 0.053(3) Uani 1 1 d . . .
H20F H 0.6114 -0.0869 0.3868 0.063 Uiso 1 1 calc R . .
Cl11 Cl 0.9903(16) 0.093(2) 0.0648(11) 0.619(17) Uiso 1 1 d D . .
Cl12 Cl 1.0124(12) 0.3613(15) 0.0513(7) 0.433(10) Uiso 1 1 d D . .
Cl21 Cl 0.2785(4) 0.0967(3) 0.0264(2) 0.1476(19) Uani 1 1 d D . .
Cl22 Cl 0.2311(4) 0.1348(6) -0.0830(2) 0.212(4) Uani 1 1 d D . .
Cl31 Cl 0.7341(4) 0.8099(4) 0.2428(3) 0.181(3) Uani 1 1 d D . .
Cl32 Cl 0.7890(6) 0.7202(9) 0.3465(5) 0.332(8) Uani 1 1 d D . .
Cl41 Cl 0.2789(4) 1.0994(3) 0.5011(2) 0.153(2) Uani 1 1 d . . .
Cl42 Cl 0.2473(4) 1.1435(6) 0.3915(2) 0.206(3) Uani 1 1 d . . .
C100 C 1.033(2) 0.2212(17) 0.0529(16) 0.308(19) Uiso 1 1 d D . .
H10O H 1.0855 0.2185 0.0767 0.369 Uiso 1 1 calc R . .
H10P H 1.0451 0.2108 0.0185 0.369 Uiso 1 1 calc R . .
C200 C 0.3028(9) 0.0766(11) -0.0355(4) 0.105(5) Uani 1 1 d D . .
H20A H 0.3566 0.1046 -0.0364 0.126 Uiso 1 1 d R . .
H20B H 0.3043 0.0036 -0.0427 0.126 Uiso 1 1 d R . .
C300 C 0.7282(11) 0.8226(14) 0.3108(5) 0.154(8) Uani 1 1 d D . .
H30A H 0.6716 0.8182 0.3151 0.184 Uiso 1 1 d R . .
H30B H 0.7503 0.8889 0.3236 0.184 Uiso 1 1 d R . .
C400 C 0.2886(15) 1.0697(14) 0.4429(8) 0.254(19) Uani 1 1 d . . .
H40A H 0.2706 0.9994 0.4353 0.305 Uiso 1 1 d R . .
H40B H 0.3471 1.0714 0.4435 0.305 Uiso 1 1 d R . .
O100 O 1.0844(11) 0.3692(15) 0.3843(8) 0.244(10) Uani 1 1 d . . .
H10A H 1.1218 0.4015 0.4076 0.293 Uiso 1 1 d R . .
H10B H 1.0953 0.3514 0.3538 0.293 Uiso 1 1 d R . .
O200 O -0.0157(14) 0.5624(19) 0.3776(9) 0.36(2) Uani 1 1 d . . .
H20G H -0.0564 0.5199 0.3792 0.436 Uiso 1 1 d R . .
H20H H 0.0177 0.5823 0.4066 0.436 Uiso 1 1 d R . .

loop_
_atom_site_aniso_label
_atom_site_aniso_U_11
_atom_site_aniso_U_22
_atom_site_aniso_U_33
_atom_site_aniso_U_23
_atom_site_aniso_U_13
_atom_site_aniso_U_12
Cu1 0.0529(6) 0.0254(5) 0.0275(5) -0.0007(4) 0.0082(4) -0.0012(5)
Cl1 0.0803(16) 0.0298(12) 0.0334(11) 0.0044(9) 0.0179(10) 0.0046(11)
O1 0.055(4) 0.047(4) 0.044(4) -0.011(3) 0.016(3) 0.000(3)
N1 0.051(4) 0.023(4) 0.028(4) 0.000(3) 0.008(3) -0.002(3)
C1 0.055(6) 0.051(6) 0.034(5) 0.005(4) 0.007(4) 0.004(5)
C2 0.063(6) 0.043(6) 0.031(4) -0.002(4) 0.003(4) -0.004(4)
Cl2 0.0635(14) 0.0305(12) 0.0388(11) 0.0035(9) 0.0178(10) 0.0010(10)
O2 0.116(7) 0.078(6) 0.127(9) 0.002(6) 0.049(6) -0.005(5)
N2 0.058(5) 0.065(6) 0.064(6) 0.015(4) 0.012(4) -0.013(4)
C3 0.033(5) 0.048(5) 0.038(5) 0.009(4) 0.008(4) -0.004(4)
O3 0.089(6) 0.133(8) 0.098(7) 0.018(6) 0.021(5) -0.030(6)
N3 0.049(4) 0.021(4) 0.032(4) 0.004(3) 0.009(3) 0.000(3)
N4 0.056(5) 0.029(4) 0.032(4) 0.003(3) 0.014(3) -0.004(3)
C4 0.057(6) 0.067(7) 0.055(6) -0.019(5) 0.029(4) -0.018(5)
C5 0.053(7) 0.115(11) 0.087(8) 0.038(8) -0.011(6) -0.030(7)
C6 0.073(8) 0.086(9) 0.078(9) 0.013(7) 0.032(6) -0.027(7)
C7 0.148(16) 0.058(9) 0.134(14) 0.040(9) 0.028(12) -0.050(9)
C8 0.122(15) 0.087(12) 0.20(2) 0.071(12) 0.014(13) -0.005(10)
C9 0.24(2) 0.087(10) 0.095(11) 0.013(8) -0.005(11) -0.105(13)
C10 0.23(3) 0.105(15) 0.31(4) 0.09(2) -0.06(3) -0.102(17)
C11 0.050(5) 0.037(5) 0.035(5) -0.003(4) 0.016(4) -0.009(4)
C12 0.067(6) 0.030(5) 0.038(5) 0.006(4) 0.022(4) 0.003(4)
C13 0.051(6) 0.043(6) 0.053(6) -0.015(5) 0.026(5) -0.022(5)
C14 0.061(6) 0.033(5) 0.030(5) -0.003(4) 0.012(4) -0.015(4)
C15 0.050(5) 0.031(5) 0.025(4) 0.003(3) 0.009(4) 0.002(4)
C16 0.045(5) 0.037(5) 0.030(5) 0.002(4) 0.009(4) -0.002(4)
C17 0.068(6) 0.036(6) 0.040(5) 0.001(4) 0.010(4) -0.004(5)
C18 0.068(7) 0.053(7) 0.057(7) -0.011(5) 0.013(5) -0.003(5)
C19 0.070(7) 0.035(6) 0.042(5) -0.001(4) 0.015(5) -0.005(5)
C20 0.060(6) 0.036(6) 0.049(6) 0.004(5) 0.019(4) -0.002(5)
Cu1A 0.0594(6) 0.0242(5) 0.0277(5) 0.0000(4) 0.0066(4) 0.0011(5)
Cl1A 0.0845(17) 0.0297(11) 0.0309(11) -0.0055(9) 0.0131(10) -0.0035(11)
N1A 0.046(4) 0.035(4) 0.026(3) -0.001(3) 0.013(3) -0.005(3)
O1A 0.070(5) 0.048(4) 0.061(4) 0.004(3) 0.030(3) -0.005(3)
C1A 0.049(5) 0.034(5) 0.022(4) -0.001(3) -0.002(3) -0.002(4)
C2A 0.055(5) 0.007(4) 0.043(5) -0.005(3) 0.010(4) 0.000(3)
Cl2A 0.0593(14) 0.0381(13) 0.0431(12) -0.0021(10) 0.0139(10) 0.0009(10)
N2A 0.051(5) 0.094(7) 0.040(4) 0.000(4) 0.014(4) -0.013(4)
C3A 0.039(5) 0.037(5) 0.037(5) 0.001(4) 0.001(4) -0.012(4)
O3A 0.081(6) 0.211(11) 0.077(6) -0.062(6) 0.045(5) -0.075(7)
N3A 0.051(4) 0.023(4) 0.031(4) 0.002(3) 0.010(3) 0.001(3)
C4A 0.035(5) 0.055(6) 0.052(5) -0.002(5) 0.009(4) -0.005(5)
O4A 0.050(4) 0.146(8) 0.111(7) -0.048(6) 0.035(4) -0.043(5)
N4A 0.060(4) 0.033(4) 0.028(3) 0.005(3) 0.009(3) 0.008(4)
C5A 0.075(7) 0.102(9) 0.053(6) -0.018(6) 0.011(5) 0.034(7)
C6A 0.042(6) 0.106(9) 0.072(7) -0.040(6) 0.030(5) -0.030(6)
C7A 0.066(9) 0.30(3) 0.141(15) -0.133(18) 0.049(9) -0.094(13)
C8A 0.076(10) 0.24(2) 0.180(19) -0.089(17) 0.058(11) -0.067(13)
C9A 0.131(16) 0.34(4) 0.46(5) -0.34(4) 0.21(2) -0.16(2)
C10A 0.19(2) 0.68(8) 0.070(12) 0.08(3) -0.045(14) -0.19(4)
C11A 0.045(5) 0.024(4) 0.028(4) -0.002(3) 0.010(4) 0.005(4)
C12A 0.038(5) 0.048(6) 0.028(4) -0.003(4) 0.006(4) 0.000(4)
C13A 0.052(5) 0.032(5) 0.037(5) 0.008(4) 0.008(4) 0.007(4)
C14A 0.067(6) 0.026(5) 0.054(6) -0.001(4) 0.016(5) 0.002(4)
C15A 0.063(6) 0.016(4) 0.040(5) 0.003(4) 0.006(4) -0.004(4)
C16A 0.057(6) 0.026(5) 0.028(4) 0.000(4) 0.013(4) 0.004(4)
C17A 0.049(5) 0.027(5) 0.040(5) -0.007(4) 0.018(4) 0.006(4)
C18A 0.081(7) 0.025(5) 0.049(6) 0.012(4) 0.039(5) 0.014(5)
C19A 0.063(6) 0.039(6) 0.040(5) 0.008(4) 0.014(4) 0.006(4)
C20A 0.062(6) 0.040(5) 0.029(4) 0.000(4) -0.002(4) 0.010(4)
Cu1B 0.0467(6) 0.0251(5) 0.0275(5) -0.0013(4) 0.0056(4) -0.0022(5)
Cl1B 0.0655(14) 0.0307(11) 0.0300(10) 0.0032(9) 0.0117(9) 0.0012(10)
O1B 0.050(4) 0.049(4) 0.074(5) -0.014(4) 0.023(3) -0.003(3)
N1B 0.040(4) 0.033(4) 0.034(4) 0.006(3) 0.003(3) -0.001(3)
C1B 0.039(5) 0.038(5) 0.031(4) -0.001(4) -0.001(3) -0.009(4)
Cl2B 0.0509(12) 0.0345(12) 0.0423(11) 0.0011(9) 0.0159(9) 0.0003(9)
N2B 0.036(5) 0.056(5) 0.133(9) 0.021(6) 0.028(5) 0.008(4)
C2B 0.044(5) 0.027(5) 0.045(5) 0.004(4) 0.009(4) 0.002(4)
O2B 0.071(6) 0.138(9) 0.129(9) 0.062(7) -0.008(6) 0.024(6)
C3B 0.049(6) 0.036(5) 0.049(5) 0.004(4) 0.005(4) 0.012(4)
N3B 0.041(4) 0.035(4) 0.036(4) -0.004(3) 0.015(3) 0.000(3)
O3B 0.049(5) 0.115(7) 0.230(13) 0.100(8) 0.049(6) 0.036(5)
N4B 0.041(4) 0.034(4) 0.028(3) -0.001(3) 0.011(3) -0.013(3)
C4B 0.039(5) 0.046(5) 0.078(7) 0.007(5) 0.015(4) 0.006(5)
C5B 0.053(6) 0.065(7) 0.064(6) 0.021(5) 0.008(5) -0.010(5)
C6B 0.037(7) 0.096(10) 0.131(12) 0.029(9) 0.007(7) 0.005(7)
C7B 0.093(16) 0.25(3) 0.34(4) 0.23(3) 0.08(2) 0.040(17)
C8B 0.124(16) 0.120(15) 0.36(4) 0.09(2) 0.09(2) -0.015(12)
C9B 0.109(16) 0.25(3) 0.50(5) 0.24(3) 0.13(2) 0.109(18)
C10B 0.14(2) 0.53(8) 0.35(5) 0.27(5) -0.05(3) 0.13(3)
C11B 0.035(5) 0.044(5) 0.032(5) 0.000(4) 0.007(4) -0.002(4)
C12B 0.052(6) 0.049(6) 0.031(5) -0.010(4) 0.000(4) -0.005(5)
C13B 0.048(6) 0.049(7) 0.059(6) -0.018(5) 0.010(5) -0.016(5)
C14B 0.043(5) 0.044(6) 0.056(6) -0.011(5) 0.011(4) -0.004(4)
C15B 0.041(5) 0.025(5) 0.047(5) -0.003(4) 0.009(4) -0.009(4)
C16B 0.041(5) 0.030(5) 0.036(5) 0.003(4) 0.014(4) -0.001(4)
C17B 0.063(6) 0.024(5) 0.058(6) 0.001(4) 0.029(5) 0.003(4)
C18B 0.057(6) 0.021(5) 0.046(5) -0.010(4) 0.019(4) -0.010(4)
C19B 0.048(5) 0.038(6) 0.045(5) -0.010(4) 0.001(4) -0.012(4)
C20B 0.048(5) 0.056(6) 0.030(5) -0.005(4) 0.011(4) -0.002(4)
Cu1C 0.0632(7) 0.0290(5) 0.0293(5) -0.0013(5) 0.0061(4) 0.0020(5)
Cl1C 0.112(2) 0.0368(13) 0.0359(12) -0.0056(10) 0.0235(12) 0.0025(13)
N1C 0.049(5) 0.044(4) 0.045(4) -0.007(4) 0.003(3) 0.009(3)
C1C 0.076(7) 0.027(5) 0.053(6) -0.013(4) -0.002(5) -0.003(4)
O1C 0.054(4) 0.085(6) 0.110(6) 0.017(5) -0.005(4) 0.020(4)
Cl2C 0.0600(13) 0.0342(12) 0.0410(11) -0.0038(9) 0.0113(9) -0.0006(10)
C2C 0.076(6) 0.047(6) 0.030(5) -0.008(4) -0.005(4) 0.008(5)
N2C 0.25(3) 0.97(9) 0.33(3) -0.51(5) 0.20(2) -0.37(4)
O2C 0.256(18) 0.111(9) 0.138(11) -0.007(8) -0.067(11) -0.069(10)
N3C 0.051(4) 0.027(4) 0.040(4) 0.005(3) 0.019(3) 0.002(3)
C3C 0.073(8) 0.065(7) 0.061(7) 0.000(5) -0.004(6) -0.008(6)
O3C 0.116(8) 0.196(12) 0.112(8) -0.005(8) 0.031(6) -0.055(8)
N4C 0.064(5) 0.044(5) 0.030(4) 0.001(3) 0.011(3) 0.015(4)
C4C 0.049(7) 0.109(10) 0.098(10) 0.002(8) 0.006(6) 0.000(7)
C5C 0.150(15) 0.149(14) 0.085(10) -0.029(10) -0.017(10) 0.048(12)
C6C 0.056(11) 0.23(3) 0.48(6) 0.27(4) 0.092(19) 0.034(14)
C7C 0.113(16) 0.42(4) 0.115(16) 0.08(2) -0.030(12) -0.15(2)
C8C 0.136(19) 0.76(10) 0.106(18) 0.00(3) 0.046(15) -0.06(4)
C9C 0.129(17) 0.17(2) 0.26(3) 0.070(19) -0.004(17) -0.063(15)
C10C 0.61(9) 0.61(9) 2.0(3) -1.00(14) -0.99(15) 0.47(8)
C11C 0.049(5) 0.022(4) 0.040(5) -0.002(4) 0.017(4) -0.005(4)
C12C 0.052(6) 0.038(6) 0.057(6) 0.001(4) 0.023(5) 0.002(4)
C13C 0.065(6) 0.030(5) 0.063(7) 0.004(5) 0.035(5) 0.013(5)
C14C 0.056(6) 0.048(6) 0.050(6) 0.013(5) 0.030(5) 0.013(5)
C15C 0.053(6) 0.025(5) 0.048(5) 0.002(4) 0.010(4) -0.001(4)
C16C 0.056(6) 0.059(6) 0.027(5) 0.010(4) 0.004(4) 0.015(5)
C17C 0.084(7) 0.058(7) 0.034(5) -0.003(5) 0.007(5) 0.019(6)
C18C 0.082(8) 0.038(6) 0.079(8) 0.018(5) 0.023(6) 0.015(5)
C19C 0.076(7) 0.032(5) 0.064(7) 0.001(5) 0.012(5) 0.007(5)
C20C 0.083(7) 0.039(6) 0.038(5) -0.010(4) 0.014(5) -0.006(5)
Cl21 0.208(5) 0.089(3) 0.143(4) 0.015(3) 0.031(4) 0.041(3)
Cl22 0.183(5) 0.277(8) 0.140(4) -0.075(5) -0.058(4) 0.107(6)
Cl31 0.181(6) 0.115(4) 0.260(8) 0.031(4) 0.076(5) 0.038(4)
Cl32 0.244(9) 0.337(13) 0.365(15) -0.179(12) -0.056(9) 0.096(9)
Cl41 0.205(6) 0.081(3) 0.165(5) 0.027(3) 0.018(4) 0.012(3)
Cl42 0.179(5) 0.312(8) 0.104(3) -0.048(5) -0.027(3) 0.111(6)
C200 0.105(11) 0.077(10) 0.134(13) -0.007(9) 0.025(9) 0.027(8)
C300 0.117(14) 0.19(2) 0.155(19) -0.053(16) 0.021(12) 0.020(14)
C400 0.33(3) 0.128(15) 0.21(2) -0.120(15) -0.19(2) 0.160(18)
O100 0.206(17) 0.263(19) 0.31(3) -0.083(18) 0.159(17) -0.056(15)
O200 0.31(3) 0.40(3) 0.32(3) 0.20(3) -0.10(2) -0.21(3)

loop_
_atom_type_symbol
_atom_type_description
_atom_type_scat_dispersion_real
_atom_type_scat_dispersion_imag
_atom_type_scat_source
C C 0.0033 0.0016 'International Tables Vol C Tables 4.2.6.8 and 6.1.1.4'
H H 0.0000 0.0000 'International Tables Vol C Tables 4.2.6.8 and 6.1.1.4'
N N 0.0061 0.0033 'International Tables Vol C Tables 4.2.6.8 and 6.1.1.4'
O O 0.0106 0.0060 'International Tables Vol C Tables 4.2.6.8 and 6.1.1.4'
Cl Cl 0.1484 0.1585 'International Tables Vol C Tables 4.2.6.8 and 6.1.1.4'
Cu Cu 0.3201 1.2651 'International Tables Vol C Tables 4.2.6.8 and 6.1.1.4'

loop_
_geom_angle_atom_site_label_1
_geom_angle_atom_site_label_2
_geom_angle_atom_site_label_3
_geom_angle
_geom_angle_site_symmetry_1
_geom_angle_site_symmetry_3
_geom_angle_publ_flag
N3 Cu1 N4 157.0(3) . . ?
N3 Cu1 Cl1 96.0(2) . . ?
N4 Cu1 Cl1 95.2(2) . . ?
N3 Cu1 Cl2 92.2(2) . . ?
N4 Cu1 Cl2 93.4(2) . . ?
Cl1 Cu1 Cl2 136.47(9) . . ?
N3 Cu1 N1 78.5(2) . . ?
N4 Cu1 N1 78.5(3) . . ?
Cl1 Cu1 N1 119.88(18) . . ?
Cl2 Cu1 N1 103.65(17) . . ?
C3 N1 C2 119.4(7) . . ?
C3 N1 C1 114.6(7) . . ?
C2 N1 C1 117.6(7) . . ?
C3 N1 Cu1 105.7(5) . . ?
C2 N1 Cu1 97.8(5) . . ?
C1 N1 Cu1 95.6(5) . . ?
N1 C1 C11 113.7(7) . . ?
N1 C2 C16 116.0(7) . . ?
C4 N2 C6 118.0(10) . . ?
O1 C3 N1 120.3(7) . . ?
O1 C3 C4 120.0(8) . . ?
N1 C3 C4 119.6(8) . . ?
C6 O3 C7 108.7(12) . . ?
C15 N3 C11 118.1(7) . . ?
C15 N3 Cu1 124.3(6) . . ?
C11 N3 Cu1 117.3(5) . . ?
C20 N4 C16 119.4(8) . . ?
C20 N4 Cu1 122.4(6) . . ?
C16 N4 Cu1 118.1(6) . . ?
N2 C4 C5 113.0(9) . . ?
N2 C4 C3 109.3(7) . . ?
C5 C4 C3 105.4(9) . . ?
O2 C6 O3 135.3(14) . . ?
O2 C6 N2 120.5(11) . . ?
O3 C6 N2 104.2(12) . . ?
C10 C7 C9 113.6(15) . . ?
C10 C7 C8 101.0(18) . . ?
C9 C7 C8 120.3(19) . . ?
C10 C7 O3 95.6(16) . . ?
C9 C7 O3 111.9(14) . . ?
C8 C7 O3 111.2(11) . . ?
N3 C11 C12 121.6(8) . . ?
N3 C11 C1 117.6(8) . . ?
C12 C11 C1 120.7(8) . . ?
C13 C12 C11 118.2(9) . . ?
C14 C13 C12 119.6(8) . . ?
C13 C14 C15 118.4(8) . . ?
N3 C15 C14 124.0(8) . . ?
N4 C16 C17 120.4(8) . . ?
N4 C16 C2 117.2(7) . . ?
C17 C16 C2 122.4(8) . . ?
C18 C17 C16 119.8(9) . . ?
C19 C18 C17 118.7(9) . . ?
C18 C19 C20 120.1(9) . . ?
N4 C20 C19 121.5(9) . . ?
N4A Cu1A N3A 156.3(3) . . ?
N4A Cu1A Cl1A 96.0(2) . . ?
N3A Cu1A Cl1A 94.5(2) . . ?
N4A Cu1A Cl2A 92.4(2) . . ?
N3A Cu1A Cl2A 94.2(2) . . ?
Cl1A Cu1A Cl2A 137.07(9) . . ?
C3A N1A C1A 121.3(7) . . ?
C3A N1A C2A 114.2(7) . . ?
C1A N1A C2A 114.6(6) . . ?
N1A C1A C11A 113.1(6) . . ?
C16A C2A N1A 113.0(6) . . ?
C6A N2A C4A 123.3(8) . . ?
O1A C3A N1A 121.9(8) . . ?
O1A C3A C4A 117.7(8) . . ?
N1A C3A C4A 120.2(7) . . ?
C15A N3A C11A 118.4(7) . . ?
C15A N3A Cu1A 122.6(5) . . ?
C11A N3A Cu1A 119.1(5) . . ?
N2A C4A C5A 109.8(8) . . ?
N2A C4A C3A 108.9(8) . . ?
C5A C4A C3A 111.2(7) . . ?
C6A O4A C7A 123.4(10) . . ?
C16A N4A C20A 119.8(7) . . ?
C16A N4A Cu1A 117.5(5) . . ?
C20A N4A Cu1A 122.7(6) . . ?
O3A C6A O4A 126.1(10) . . ?
O3A C6A N2A 121.5(9) . . ?
O4A C6A N2A 112.4(9) . . ?
O4A C7A C10A 109.9(18) . . ?
O4A C7A C8A 99.1(14) . . ?
C10A C7A C8A 119(2) . . ?
O4A C7A C9A 104(2) . . ?
C10A C7A C9A 123(2) . . ?
C8A C7A C9A 98.8(19) . . ?
C12A C11A N3A 123.4(7) . . ?
C12A C11A C1A 119.1(7) . . ?
N3A C11A C1A 117.4(6) . . ?
C11A C12A C13A 118.1(7) . . ?
C14A C13A C12A 118.8(8) . . ?
C13A C14A C15A 120.1(8) . . ?
N3A C15A C14A 121.1(8) . . ?
N4A C16A C17A 120.1(7) . . ?
N4A C16A C2A 117.5(7) . . ?
C17A C16A C2A 122.2(7) . . ?
C18A C17A C16A 119.0(8) . . ?
C19A C18A C17A 119.9(8) . . ?
C20A C19A C18A 119.9(8) . . ?
C19A C20A N4A 121.3(8) . . ?
N4B Cu1B N3B 156.9(3) . . ?
N4B Cu1B Cl1B 96.18(19) . . ?
N3B Cu1B Cl1B 94.5(2) . . ?
N4B Cu1B Cl2B 92.73(19) . . ?
N3B Cu1B Cl2B 92.9(2) . . ?
Cl1B Cu1B Cl2B 137.96(9) . . ?
N4B Cu1B N1B 78.0(2) . . ?
N3B Cu1B N1B 78.9(3) . . ?
Cl1B Cu1B N1B 120.12(18) . . ?
Cl2B Cu1B N1B 101.92(18) . . ?
C3B N1B C1B 121.6(7) . . ?
C3B N1B C2B 112.6(7) . . ?
C1B N1B C2B 115.9(7) . . ?
C3B N1B Cu1B 109.6(5) . . ?
C1B N1B Cu1B 96.7(5) . . ?
C2B N1B Cu1B 95.1(4) . . ?
N1B C1B C11B 113.6(6) . . ?
C6B N2B C4B 118.0(10) . . ?
N1B C2B C16B 113.5(7) . . ?
O1B C3B N1B 120.7(8) . . ?
O1B C3B C4B 119.0(9) . . ?
N1B C3B C4B 120.4(8) . . ?
C11B N3B C15B 117.5(7) . . ?
C11B N3B Cu1B 118.0(6) . . ?
C15B N3B Cu1B 124.2(6) . . ?
C6B O3B C7B 126.3(16) . . ?
C16B N4B C20B 118.8(8) . . ?
C16B N4B Cu1B 118.9(5) . . ?
C20B N4B Cu1B 122.1(6) . . ?
N2B C4B C5B 107.1(8) . . ?
N2B C4B C3B 109.1(8) . . ?
C5B C4B C3B 110.5(8) . . ?
O2B C6B O3B 122.7(14) . . ?
O2B C6B N2B 123.1(12) . . ?
O3B C6B N2B 114.0(14) . . ?
C9B C7B O3B 112(2) . . ?
C9B C7B C8B 113(3) . . ?
O3B C7B C8B 116(2) . . ?
C9B C7B C10B 108(3) . . ?
O3B C7B C10B 108(3) . . ?
C8B C7B C10B 100(3) . . ?
N3B C11B C12B 121.6(8) . . ?
N3B C11B C1B 117.7(7) . . ?
C12B C11B C1B 120.7(7) . . ?
C13B C12B C11B 120.3(8) . . ?
C12B C13B C14B 118.7(8) . . ?
C15B C14B C13B 119.1(9) . . ?
C14B C15B N3B 122.7(8) . . ?
N4B C16B C17B 122.3(8) . . ?
N4B C16B C2B 116.6(7) . . ?
C17B C16B C2B 120.9(8) . . ?
C18B C17B C16B 118.3(8) . . ?
C19B C18B C17B 119.2(8) . . ?
C18B C19B C20B 120.5(8) . . ?
N4B C20B C19B 120.9(8) . . ?
N3C Cu1C N4C 157.1(3) . . ?
N3C Cu1C Cl1C 96.1(2) . . ?
N4C Cu1C Cl1C 96.5(2) . . ?
N3C Cu1C Cl2C 90.1(2) . . ?
N4C Cu1C Cl2C 93.7(2) . . ?
Cl1C Cu1C Cl2C 136.81(10) . . ?
N3C Cu1C N1C 79.1(3) . . ?
N4C Cu1C N1C 78.0(3) . . ?
Cl1C Cu1C N1C 124.0(2) . . ?
Cl2C Cu1C N1C 99.14(19) . . ?
C3C N1C C2C 113.4(8) . . ?
C3C N1C C1C 119.5(9) . . ?
C2C N1C C1C 117.4(8) . . ?
C3C N1C Cu1C 112.8(6) . . ?
C2C N1C Cu1C 92.8(5) . . ?
C1C N1C Cu1C 95.5(5) . . ?
C11C C1C N1C 116.0(7) . . ?
C16C C2C N1C 111.3(8) . . ?
C6C N2C C4C 114(5) . . ?
C11C N3C C15C 120.5(7) . . ?
C11C N3C Cu1C 118.4(5) . . ?
C15C N3C Cu1C 120.9(6) . . ?
O1C C3C N1C 122.0(11) . . ?
O1C C3C C4C 118.2(11) . . ?
N1C C3C C4C 119.7(10) . . ?
C6C O3C C7C 141.8(16) . . ?
C20C N4C C16C 120.3(8) . . ?
C20C N4C Cu1C 124.5(6) . . ?
C16C N4C Cu1C 115.2(6) . . ?
N2C C4C C3C 117.3(18) . . ?
N2C C4C C5C 109.1(13) . . ?
C3C C4C C5C 111.6(12) . . ?
N2C C6C O2C 109(4) . . ?
N2C C6C O3C 137(4) . . ?
O2C C6C O3C 71(2) . . ?
C8C C7C C9C 91(2) . . ?
C8C C7C C10C 155(5) . . ?
C9C C7C C10C 114(4) . . ?
C8C C7C O3C 93(2) . . ?
C9C C7C O3C 83.7(19) . . ?
C10C C7C O3C 93(3) . . ?
N3C C11C C12C 119.0(8) . . ?
N3C C11C C1C 119.0(7) . . ?
C12C C11C C1C 121.8(8) . . ?
C13C C12C C11C 121.9(9) . . ?
C12C C13C C14C 119.7(9) . . ?
C15C C14C C13C 117.9(9) . . ?
N3C C15C C14C 121.0(8) . . ?
N4C C16C C17C 117.6(9) . . ?
N4C C16C C2C 119.5(8) . . ?
C17C C16C C2C 122.5(8) . . ?
C18C C17C C16C 120.1(10) . . ?
C17C C18C C19C 119.4(9) . . ?
C20C C19C C18C 118.6(9) . . ?
C19C C20C N4C 124.0(9) . . ?
Cl12 C100 Cl11 145(2) . . ?
Cl22 C200 Cl21 109.9(7) . . ?
Cl31 C300 Cl32 107.5(9) . . ?
Cl41 C400 Cl42 120.8(10) . . ?

loop_
_geom_bond_atom_site_label_1
_geom_bond_atom_site_label_2
_geom_bond_distance
_geom_bond_site_symmetry_2
_geom_bond_publ_flag
Cu1 N3 1.982(7) . ?
Cu1 N4 1.991(7) . ?
Cu1 Cl1 2.227(2) . ?
Cu1 Cl2 2.269(2) . ?
Cu1 N1 2.460(7) . ?
O1 C3 1.222(10) . ?
N1 C3 1.403(11) . ?
N1 C2 1.460(10) . ?
N1 C1 1.466(11) . ?
C1 C11 1.542(12) . ?
C2 C16 1.505(13) . ?
O2 C6 1.223(15) . ?
N2 C4 1.422(12) . ?
N2 C6 1.451(15) . ?
C3 C4 1.523(13) . ?
O3 C6 1.301(15) . ?
O3 C7 1.600(18) . ?
N3 C15 1.316(10) . ?
N3 C11 1.330(11) . ?
N4 C20 1.330(12) . ?
N4 C16 1.370(11) . ?
C4 C5 1.494(14) . ?
C7 C10 1.45(3) . ?
C7 C9 1.43(2) . ?
C7 C8 1.44(2) . ?
C11 C12 1.388(13) . ?
C12 C13 1.372(13) . ?
C13 C14 1.354(13) . ?
C14 C15 1.354(12) . ?
C16 C17 1.368(12) . ?
C17 C18 1.388(14) . ?
C18 C19 1.361(14) . ?
C19 C20 1.374(13) . ?
Cu1A N4A 1.968(7) . ?
Cu1A N3A 1.970(6) . ?
Cu1A Cl1A 2.245(2) . ?
Cu1A Cl2A 2.274(2) . ?
N1A C3A 1.349(11) . ?
N1A C1A 1.477(10) . ?
N1A C2A 1.502(10) . ?
O1A C3A 1.239(10) . ?
C1A C11A 1.537(11) . ?
C2A C16A 1.496(11) . ?
N2A C6A 1.323(12) . ?
N2A C4A 1.458(11) . ?
C3A C4A 1.536(12) . ?
O3A C6A 1.214(12) . ?
N3A C15A 1.354(10) . ?
N3A C11A 1.349(10) . ?
C4A C5A 1.484(13) . ?
O4A C6A 1.307(11) . ?
O4A C7A 1.446(16) . ?
N4A C16A 1.349(11) . ?
N4A C20A 1.374(10) . ?
C7A C10A 1.58(4) . ?
C7A C8A 1.57(2) . ?
C7A C9A 1.59(3) . ?
C11A C12A 1.345(11) . ?
C12A C13A 1.421(12) . ?
C13A C14A 1.354(13) . ?
C14A C15A 1.382(12) . ?
C16A C17A 1.407(12) . ?
C17A C18A 1.377(12) . ?
C18A C19A 1.378(13) . ?
C19A C20A 1.351(13) . ?
Cu1B N4B 1.960(7) . ?
Cu1B N3B 1.968(7) . ?
Cu1B Cl1B 2.255(2) . ?
Cu1B Cl2B 2.263(2) . ?
Cu1B N1B 2.437(6) . ?
O1B C3B 1.214(10) . ?
N1B C3B 1.386(12) . ?
N1B C1B 1.474(10) . ?
N1B C2B 1.482(10) . ?
C1B C11B 1.531(12) . ?
N2B C6B 1.337(16) . ?
N2B C4B 1.436(11) . ?
C2B C16B 1.505(12) . ?
O2B C6B 1.198(16) . ?
C3B C4B 1.537(13) . ?
N3B C11B 1.332(10) . ?
N3B C15B 1.357(11) . ?
O3B C6B 1.249(15) . ?
O3B C7B 1.41(2) . ?
N4B C16B 1.318(11) . ?
N4B C20B 1.365(10) . ?
C4B C5B 1.536(13) . ?
C7B C9B 1.35(3) . ?
C7B C8B 1.46(3) . ?
C7B C10B 1.54(6) . ?
C11B C12B 1.384(12) . ?
C12B C13B 1.341(13) . ?
C13B C14B 1.381(14) . ?
C14B C15B 1.354(12) . ?
C16B C17B 1.410(12) . ?
C17B C18B 1.390(13) . ?
C18B C19B 1.344(12) . ?
C19B C20B 1.391(13) . ?
Cu1C N3C 1.969(7) . ?
Cu1C N4C 1.976(7) . ?
Cu1C Cl1C 2.249(2) . ?
Cu1C Cl2C 2.288(3) . ?
Cu1C N1C 2.478(7) . ?
N1C C3C 1.360(14) . ?
N1C C2C 1.494(12) . ?
N1C C1C 1.505(11) . ?
C1C C11C 1.473(12) . ?
O1C C3C 1.243(12) . ?
C2C C16C 1.451(13) . ?
N2C C6C 0.69(5) . ?
N2C C4C 1.43(2) . ?
O2C C6C 1.75(4) . ?
N3C C11C 1.337(10) . ?
N3C C15C 1.360(11) . ?
C3C C4C 1.524(18) . ?
O3C C6C 1.86(4) . ?
O3C C7C 1.81(3) . ?
N4C C20C 1.334(12) . ?
N4C C16C 1.348(11) . ?
C4C C5C 1.61(2) . ?
C7C C8C 1.58(5) . ?
C7C C9C 1.69(4) . ?
C7C C10C 1.57(8) . ?
C11C C12C 1.387(13) . ?
C12C C13C 1.320(13) . ?
C13C C14C 1.401(13) . ?
C14C C15C 1.376(12) . ?
C16C C17C 1.448(13) . ?
C17C C18C 1.343(14) . ?
C18C C19C 1.402(15) . ?
C19C C20C 1.329(14) . ?
Cl11 C100 1.898(15) . ?
Cl12 C100 1.892(15) . ?
Cl21 C200 1.793(12) . ?
Cl22 C200 1.749(11) . ?
Cl31 C300 1.836(13) . ?
Cl32 C300 1.850(13) . ?
Cl41 C400 1.64(2) . ?
Cl42 C400 1.71(2) . ?

loop_
_geom_torsion_atom_site_label_1
_geom_torsion_atom_site_label_2
_geom_torsion_atom_site_label_3
_geom_torsion_atom_site_label_4
_geom_torsion
_geom_torsion_site_symmetry_1
_geom_torsion_site_symmetry_2
_geom_torsion_site_symmetry_3
_geom_torsion_site_symmetry_4
_geom_torsion_publ_flag
N3 Cu1 N1 C3 -84.1(5) . . . . ?
N4 Cu1 N1 C3 95.7(5) . . . . ?
Cl1 Cu1 N1 C3 6.3(6) . . . . ?
Cl2 Cu1 N1 C3 -173.5(5) . . . . ?
N3 Cu1 N1 C2 152.3(5) . . . . ?
N4 Cu1 N1 C2 -27.9(5) . . . . ?
Cl1 Cu1 N1 C2 -117.3(5) . . . . ?
Cl2 Cu1 N1 C2 62.9(5) . . . . ?
N3 Cu1 N1 C1 33.4(5) . . . . ?
N4 Cu1 N1 C1 -146.8(5) . . . . ?
Cl1 Cu1 N1 C1 123.8(5) . . . . ?
Cl2 Cu1 N1 C1 -56.0(5) . . . . ?
C3 N1 C1 C11 69.9(9) . . . . ?
C2 N1 C1 C11 -142.0(8) . . . . ?
Cu1 N1 C1 C11 -40.2(8) . . . . ?
C3 N1 C2 C16 -77.6(10) . . . . ?
C1 N1 C2 C16 135.9(8) . . . . ?
Cu1 N1 C2 C16 35.4(8) . . . . ?
C2 N1 C3 O1 -163.6(7) . . . . ?
C1 N1 C3 O1 -16.1(11) . . . . ?
Cu1 N1 C3 O1 87.8(8) . . . . ?
C2 N1 C3 C4 19.5(11) . . . . ?
C1 N1 C3 C4 167.0(7) . . . . ?
Cu1 N1 C3 C4 -89.1(7) . . . . ?
N4 Cu1 N3 C15 164.2(7) . . . . ?
Cl1 Cu1 N3 C15 45.3(7) . . . . ?
Cl2 Cu1 N3 C15 -91.9(7) . . . . ?
N1 Cu1 N3 C15 164.6(7) . . . . ?
N4 Cu1 N3 C11 -22.4(11) . . . . ?
Cl1 Cu1 N3 C11 -141.2(6) . . . . ?
Cl2 Cu1 N3 C11 81.6(6) . . . . ?
N1 Cu1 N3 C11 -21.9(6) . . . . ?
N3 Cu1 N4 C20 -161.0(7) . . . . ?
Cl1 Cu1 N4 C20 -42.0(7) . . . . ?
Cl2 Cu1 N4 C20 95.2(7) . . . . ?
N1 Cu1 N4 C20 -161.5(8) . . . . ?
N3 Cu1 N4 C16 17.8(11) . . . . ?
Cl1 Cu1 N4 C16 136.8(6) . . . . ?
Cl2 Cu1 N4 C16 -85.9(6) . . . . ?
N1 Cu1 N4 C16 17.3(6) . . . . ?
C6 N2 C4 C5 115.0(11) . . . . ?
C6 N2 C4 C3 -128.0(9) . . . . ?
O1 C3 C4 N2 -48.1(11) . . . . ?
N1 C3 C4 N2 128.8(8) . . . . ?
O1 C3 C4 C5 73.6(11) . . . . ?
N1 C3 C4 C5 -109.5(10) . . . . ?
C7 O3 C6 O2 1(2) . . . . ?
C7 O3 C6 N2 -177.9(10) . . . . ?
C4 N2 C6 O2 2.1(16) . . . . ?
C4 N2 C6 O3 -179.0(8) . . . . ?
C6 O3 C7 C10 -180.0(14) . . . . ?
C6 O3 C7 C9 -61.7(18) . . . . ?
C6 O3 C7 C8 75.9(18) . . . . ?
C15 N3 C11 C12 -0.1(13) . . . . ?
Cu1 N3 C11 C12 -174.0(7) . . . . ?
C15 N3 C11 C1 178.8(8) . . . . ?
Cu1 N3 C11 C1 4.9(11) . . . . ?
N1 C1 C11 N3 31.3(12) . . . . ?
N1 C1 C11 C12 -149.9(8) . . . . ?
N3 C11 C12 C13 2.3(14) . . . . ?
C1 C11 C12 C13 -176.5(8) . . . . ?
C11 C12 C13 C14 -2.9(14) . . . . ?
C12 C13 C14 C15 1.3(14) . . . . ?
C11 N3 C15 C14 -1.7(13) . . . . ?
Cu1 N3 C15 C14 171.8(7) . . . . ?
C13 C14 C15 N3 1.1(14) . . . . ?
C20 N4 C16 C17 -1.5(13) . . . . ?
Cu1 N4 C16 C17 179.6(7) . . . . ?
C20 N4 C16 C2 176.5(9) . . . . ?
Cu1 N4 C16 C2 -2.4(10) . . . . ?
N1 C2 C16 N4 -28.1(12) . . . . ?
N1 C2 C16 C17 149.8(9) . . . . ?
N4 C16 C17 C18 0.8(15) . . . . ?
C2 C16 C17 C18 -177.1(9) . . . . ?
C16 C17 C18 C19 0.4(16) . . . . ?
C17 C18 C19 C20 -1.0(16) . . . . ?
C16 N4 C20 C19 0.9(14) . . . . ?
Cu1 N4 C20 C19 179.7(7) . . . . ?
C18 C19 C20 N4 0.3(15) . . . . ?
C3A N1A C1A C11A 80.5(9) . . . . ?
C2A N1A C1A C11A -135.8(7) . . . . ?
C3A N1A C2A C16A -70.7(9) . . . . ?
C1A N1A C2A C16A 143.0(7) . . . . ?
C1A N1A C3A O1A 158.4(7) . . . . ?
C2A N1A C3A O1A 14.6(10) . . . . ?
C1A N1A C3A C4A -25.9(10) . . . . ?
C2A N1A C3A C4A -169.8(6) . . . . ?
N4A Cu1A N3A C15A 161.8(7) . . . . ?
Cl1A Cu1A N3A C15A 45.6(7) . . . . ?
Cl2A Cu1A N3A C15A -92.3(7) . . . . ?
N4A Cu1A N3A C11A -19.1(11) . . . . ?
Cl1A Cu1A N3A C11A -135.2(6) . . . . ?
Cl2A Cu1A N3A C11A 86.8(6) . . . . ?
C6A N2A C4A C5A 163.2(11) . . . . ?
C6A N2A C4A C3A -74.8(12) . . . . ?
O1A C3A C4A N2A -52.6(10) . . . . ?
N1A C3A C4A N2A 131.6(8) . . . . ?
O1A C3A C4A C5A 68.6(11) . . . . ?
N1A C3A C4A C5A -107.3(10) . . . . ?
N3A Cu1A N4A C16A 23.4(11) . . . . ?
Cl1A Cu1A N4A C16A 139.3(6) . . . . ?
Cl2A Cu1A N4A C16A -82.9(6) . . . . ?
N3A Cu1A N4A C20A -158.3(7) . . . . ?
Cl1A Cu1A N4A C20A -42.4(7) . . . . ?
Cl2A Cu1A N4A C20A 95.5(7) . . . . ?
C7A O4A C6A O3A -7(3) . . . . ?
C7A O4A C6A N2A 174.1(17) . . . . ?
C4A N2A C6A O3A -3(2) . . . . ?
C4A N2A C6A O4A 176.0(10) . . . . ?
C6A O4A C7A C10A -59(2) . . . . ?
C6A O4A C7A C8A 175.7(14) . . . . ?
C6A O4A C7A C9A 74(2) . . . . ?
C15A N3A C11A C12A -1.0(13) . . . . ?
Cu1A N3A C11A C12A 179.8(7) . . . . ?
C15A N3A C11A C1A 177.2(8) . . . . ?
Cu1A N3A C11A C1A -2.0(10) . . . . ?
N1A C1A C11A C12A -146.4(8) . . . . ?
N1A C1A C11A N3A 35.4(10) . . . . ?
N3A C11A C12A C13A 1.5(13) . . . . ?
C1A C11A C12A C13A -176.7(8) . . . . ?
C11A C12A C13A C14A -1.9(13) . . . . ?
C12A C13A C14A C15A 1.9(14) . . . . ?
C11A N3A C15A C14A 0.9(14) . . . . ?
Cu1A N3A C15A C14A -179.9(7) . . . . ?
C13A C14A C15A N3A -1.4(15) . . . . ?
C20A N4A C16A C17A -3.9(12) . . . . ?
Cu1A N4A C16A C17A 174.5(6) . . . . ?
C20A N4A C16A C2A -178.6(8) . . . . ?
Cu1A N4A C16A C2A -0.2(10) . . . . ?
N1A C2A C16A N4A -38.8(11) . . . . ?
N1A C2A C16A C17A 146.6(8) . . . . ?
N4A C16A C17A C18A 2.7(13) . . . . ?
C2A C16A C17A C18A 177.1(8) . . . . ?
C16A C17A C18A C19A -0.3(13) . . . . ?
C17A C18A C19A C20A -0.9(14) . . . . ?
C18A C19A C20A N4A -0.3(15) . . . . ?
C16A N4A C20A C19A 2.7(14) . . . . ?
Cu1A N4A C20A C19A -175.6(7) . . . . ?
N4B Cu1B N1B C3B 83.3(6) . . . . ?
N3B Cu1B N1B C3B -95.8(6) . . . . ?
Cl1B Cu1B N1B C3B -7.0(6) . . . . ?
Cl2B Cu1B N1B C3B 173.6(5) . . . . ?
N4B Cu1B N1B C1B -149.7(5) . . . . ?
N3B Cu1B N1B C1B 31.2(5) . . . . ?
Cl1B Cu1B N1B C1B 120.0(4) . . . . ?
Cl2B Cu1B N1B C1B -59.4(5) . . . . ?
N4B Cu1B N1B C2B -32.9(5) . . . . ?
N3B Cu1B N1B C2B 148.1(5) . . . . ?
Cl1B Cu1B N1B C2B -123.1(4) . . . . ?
Cl2B Cu1B N1B C2B 57.4(5) . . . . ?
C3B N1B C1B C11B 79.9(9) . . . . ?
C2B N1B C1B C11B -137.1(7) . . . . ?
Cu1B N1B C1B C11B -38.1(7) . . . . ?
C3B N1B C2B C16B -71.9(9) . . . . ?
C1B N1B C2B C16B 141.8(7) . . . . ?
Cu1B N1B C2B C16B 41.8(7) . . . . ?
C1B N1B C3B O1B 160.6(8) . . . . ?
C2B N1B C3B O1B 16.4(11) . . . . ?
Cu1B N1B C3B O1B -88.0(8) . . . . ?
C1B N1B C3B C4B -20.7(11) . . . . ?
C2B N1B C3B C4B -164.9(7) . . . . ?
Cu1B N1B C3B C4B 90.7(7) . . . . ?
N4B Cu1B N3B C11B -22.4(11) . . . . ?
Cl1B Cu1B N3B C11B -139.8(6) . . . . ?
Cl2B Cu1B N3B C11B 81.6(6) . . . . ?
N1B Cu1B N3B C11B -20.0(6) . . . . ?
N4B Cu1B N3B C15B 163.9(7) . . . . ?
Cl1B Cu1B N3B C15B 46.5(7) . . . . ?
Cl2B Cu1B N3B C15B -92.1(7) . . . . ?
N1B Cu1B N3B C15B 166.3(7) . . . . ?
N3B Cu1B N4B C16B 22.8(11) . . . . ?
Cl1B Cu1B N4B C16B 139.9(6) . . . . ?
Cl2B Cu1B N4B C16B -81.2(6) . . . . ?
N1B Cu1B N4B C16B 20.4(6) . . . . ?
N3B Cu1B N4B C20B -162.5(7) . . . . ?
Cl1B Cu1B N4B C20B -45.3(6) . . . . ?
Cl2B Cu1B N4B C20B 93.5(6) . . . . ?
N1B Cu1B N4B C20B -164.9(7) . . . . ?
C6B N2B C4B C5B 177.6(11) . . . . ?
C6B N2B C4B C3B -62.7(13) . . . . ?
O1B C3B C4B N2B -51.4(11) . . . . ?
N1B C3B C4B N2B 129.8(9) . . . . ?
O1B C3B C4B C5B 66.1(11) . . . . ?
N1B C3B C4B C5B -112.6(9) . . . . ?
C7B O3B C6B O2B 2(3) . . . . ?
C7B O3B C6B N2B -173(2) . . . . ?
C4B N2B C6B O2B -9(2) . . . . ?
C4B N2B C6B O3B 166.6(11) . . . . ?
C6B O3B C7B C9B -177(3) . . . . ?
C6B O3B C7B C8B 52(4) . . . . ?
C6B O3B C7B C10B -59(3) . . . . ?
C15B N3B C11B C12B -0.3(12) . . . . ?
Cu1B N3B C11B C12B -174.5(7) . . . . ?
C15B N3B C11B C1B 177.5(8) . . . . ?
Cu1B N3B C11B C1B 3.3(10) . . . . ?
N1B C1B C11B N3B 30.1(10) . . . . ?
N1B C1B C11B C12B -152.1(8) . . . . ?
N3B C11B C12B C13B 2.0(14) . . . . ?
C1B C11B C12B C13B -175.7(9) . . . . ?
C11B C12B C13B C14B -1.9(15) . . . . ?
C12B C13B C14B C15B 0.2(14) . . . . ?
C13B C14B C15B N3B 1.5(14) . . . . ?
C11B N3B C15B C14B -1.4(13) . . . . ?
Cu1B N3B C15B C14B 172.3(7) . . . . ?
C20B N4B C16B C17B -2.5(12) . . . . ?
Cu1B N4B C16B C17B 172.4(7) . . . . ?
C20B N4B C16B C2B -176.4(7) . . . . ?
Cu1B N4B C16B C2B -1.5(10) . . . . ?
N1B C2B C16B N4B -34.4(11) . . . . ?
N1B C2B C16B C17B 151.5(8) . . . . ?
N4B C16B C17B C18B 2.8(13) . . . . ?
C2B C16B C17B C18B 176.5(8) . . . . ?
C16B C17B C18B C19B -0.4(14) . . . . ?
C17B C18B C19B C20B -2.2(15) . . . . ?
C16B N4B C20B C19B -0.2(13) . . . . ?
Cu1B N4B C20B C19B -175.0(7) . . . . ?
C18B C19B C20B N4B 2.6(14) . . . . ?
N3C Cu1C N1C C3C -98.5(7) . . . . ?
N4C Cu1C N1C C3C 81.3(7) . . . . ?
Cl1C Cu1C N1C C3C -8.5(8) . . . . ?
Cl2C Cu1C N1C C3C 173.2(7) . . . . ?
N3C Cu1C N1C C2C 144.6(5) . . . . ?
N4C Cu1C N1C C2C -35.6(5) . . . . ?
Cl1C Cu1C N1C C2C -125.4(5) . . . . ?
Cl2C Cu1C N1C C2C 56.3(5) . . . . ?
N3C Cu1C N1C C1C 26.7(6) . . . . ?
N4C Cu1C N1C C1C -153.5(6) . . . . ?
Cl1C Cu1C N1C C1C 116.7(5) . . . . ?
Cl2C Cu1C N1C C1C -61.5(6) . . . . ?
C3C N1C C1C C11C 85.5(11) . . . . ?
C2C N1C C1C C11C -130.6(9) . . . . ?
Cu1C N1C C1C C11C -34.6(9) . . . . ?
C3C N1C C2C C16C -69.0(10) . . . . ?
C1C N1C C2C C16C 144.9(8) . . . . ?
Cu1C N1C C2C C16C 47.3(7) . . . . ?
N4C Cu1C N3C C11C -17.2(12) . . . . ?
Cl1C Cu1C N3C C11C -140.2(6) . . . . ?
Cl2C Cu1C N3C C11C 82.6(6) . . . . ?
N1C Cu1C N3C C11C -16.7(6) . . . . ?
N4C Cu1C N3C C15C 168.9(7) . . . . ?
Cl1C Cu1C N3C C15C 45.9(6) . . . . ?
Cl2C Cu1C N3C C15C -91.3(6) . . . . ?
N1C Cu1C N3C C15C 169.4(7) . . . . ?
C2C N1C C3C O1C 10.2(14) . . . . ?
C1C N1C C3C O1C 155.4(9) . . . . ?
Cu1C N1C C3C O1C -93.7(10) . . . . ?
C2C N1C C3C C4C -173.8(9) . . . . ?
C1C N1C C3C C4C -28.6(14) . . . . ?
Cu1C N1C C3C C4C 82.4(11) . . . . ?
N3C Cu1C N4C C20C -160.9(8) . . . . ?
Cl1C Cu1C N4C C20C -37.9(8) . . . . ?
Cl2C Cu1C N4C C20C 100.1(8) . . . . ?
N1C Cu1C N4C C20C -161.4(9) . . . . ?
N3C Cu1C N4C C16C 19.2(12) . . . . ?
Cl1C Cu1C N4C C16C 142.2(7) . . . . ?
Cl2C Cu1C N4C C16C -79.8(7) . . . . ?
N1C Cu1C N4C C16C 18.7(7) . . . . ?
C6C N2C C4C C3C 24(6) . . . . ?
C6C N2C C4C C5C -104(5) . . . . ?
O1C C3C C4C N2C -65(2) . . . . ?
N1C C3C C4C N2C 118(2) . . . . ?
O1C C3C C4C C5C 61.6(14) . . . . ?
N1C C3C C4C C5C -114.5(12) . . . . ?
C4C N2C C6C O2C -89(5) . . . . ?
C4C N2C C6C O3C -171(4) . . . . ?
C7C O3C C6C N2C 88(8) . . . . ?
C7C O3C C6C O2C -10(2) . . . . ?
C6C O3C C7C C8C 88(3) . . . . ?
C6C O3C C7C C9C 178.7(17) . . . . ?
C6C O3C C7C C10C -67(4) . . . . ?
C15C N3C C11C C12C -0.9(12) . . . . ?
Cu1C N3C C11C C12C -174.8(6) . . . . ?
C15C N3C C11C C1C 174.8(8) . . . . ?
Cu1C N3C C11C C1C 0.9(11) . . . . ?
N1C C1C C11C N3C 29.1(13) . . . . ?
N1C C1C C11C C12C -155.3(9) . . . . ?
N3C C11C C12C C13C 0.9(14) . . . . ?
C1C C11C C12C C13C -174.7(9) . . . . ?
C11C C12C C13C C14C 0.2(15) . . . . ?
C12C C13C C14C C15C -1.3(14) . . . . ?
C11C N3C C15C C14C -0.3(13) . . . . ?
Cu1C N3C C15C C14C 173.4(7) . . . . ?
C13C C14C C15C N3C 1.4(13) . . . . ?
C20C N4C C16C C17C -1.8(14) . . . . ?
Cu1C N4C C16C C17C 178.1(7) . . . . ?
C20C N4C C16C C2C -175.2(9) . . . . ?
Cu1C N4C C16C C2C 4.7(12) . . . . ?
N1C C2C C16C N4C -43.7(12) . . . . ?
N1C C2C C16C C17C 143.2(9) . . . . ?
N4C C16C C17C C18C 2.3(16) . . . . ?
C2C C16C C17C C18C 175.5(11) . . . . ?
C16C C17C C18C C19C -2.0(17) . . . . ?
C17C C18C C19C C20C 1.4(17) . . . . ?
C18C C19C C20C N4C -0.9(17) . . . . ?
C16C N4C C20C C19C 1.2(16) . . . . ?
Cu1C N4C C20C C19C -178.7(8) . . . . ?
